data_4509823
loop_
_publ_author_name
'Garc\'ia, Marcos D.'
'Blanco, V\'ictor'
'Platas-Iglesias, Carlos'
'Peinador, Carlos'
'Quintela, Jos\'e M.'

_publ_section_title
;
 Interplay between Halogen/Hydrogen Bonding and Electrostatic Interactions
 in 1,1&#x2032;-Bis(4-iodobenzyl)-4,4&#x2032;-bipyridine-1,1&#x2032;-diium
 Salts
;
_journal_issue 12
_journal_name_full 'Crystal Growth &amp; Design'
_journal_page_first 5009
_journal_paper_doi 10.1021/cg901175e
_journal_volume 9
_journal_year 2009
_chemical_formula_sum 'C24 H24 Br2 I2 N2 O2'
_chemical_formula_weight 786.07
_chemical_name_systematic
;
 ?
;
_space_group_IT_number 14
_symmetry_cell_setting monoclinic
_symmetry_space_group_name_Hall '-P 2ybc'
_symmetry_space_group_name_H-M 'P 1 21/c 1'
_atom_sites_solution_hydrogens geom
_atom_sites_solution_primary direct
_atom_sites_solution_secondary difmap
_audit_creation_method SHELXL-97
_cell_angle_alpha 90.00
_cell_angle_beta 117.0050(10)
_cell_angle_gamma 90.00
_cell_formula_units_Z 2
_cell_length_a 8.8044(2)
_cell_length_b 18.0170(5)
_cell_length_c 8.9314(3)
_cell_measurement_reflns_used 9554
_cell_measurement_temperature 100(2)
_cell_measurement_theta_max 56.941
_cell_measurement_theta_min 5.664
_cell_volume 1262.30(6)
_computing_cell_refinement 'SAINT V7.12A (Bruker Nonius 2004) in Apex2 suite'
_computing_data_collection 'Apex2  V.1.0-27 (Bruker Nonius, 2005)'
_computing_data_reduction 'SAINT and XPREP Version 6.14 COPYRIGHT(c) 2003 Bruker-AXS'
_computing_structure_refinement 'SHELXL-97 (Sheldrick, 2008)'
_computing_structure_solution 'SHELXL-97 (Sheldrick, 2008)'
_diffrn_ambient_temperature 100(2)
_diffrn_measured_fraction_theta_full 0.992
_diffrn_measured_fraction_theta_max 0.992
_diffrn_measurement_device_type 'Bruker X8 APEX'
_diffrn_measurement_method 'Omega scans + Phi scans'
_diffrn_radiation_monochromator graphite
_diffrn_radiation_source 'fine-focus sealed tube'
_diffrn_radiation_type MoK\a
_diffrn_radiation_wavelength 0.71073
_diffrn_reflns_av_R_equivalents 0.0269
_diffrn_reflns_av_sigmaI/netI 0.0188
_diffrn_reflns_limit_h_max 11
_diffrn_reflns_limit_h_min -11
_diffrn_reflns_limit_k_max 24
_diffrn_reflns_limit_k_min -24
_diffrn_reflns_limit_l_max 11
_diffrn_reflns_limit_l_min -11
_diffrn_reflns_number 16463
_diffrn_reflns_theta_full 28.47
_diffrn_reflns_theta_max 28.47
_diffrn_reflns_theta_min 2.83
_exptl_absorpt_coefficient_mu 5.681
_exptl_absorpt_correction_T_max 0.3817
_exptl_absorpt_correction_T_min 0.2483
_exptl_absorpt_correction_type multi-scan
_exptl_crystal_colour yellow
_exptl_crystal_density_diffrn 2.068
_exptl_crystal_density_method 'not measured'
_exptl_crystal_description prism
_exptl_crystal_F_000 748
_exptl_crystal_size_max 0.34
_exptl_crystal_size_mid 0.27
_exptl_crystal_size_min 0.21
_refine_diff_density_max 1.112
_refine_diff_density_min -0.489
_refine_diff_density_rms 0.081
_refine_ls_extinction_method none
_refine_ls_goodness_of_fit_ref 1.031
_refine_ls_hydrogen_treatment refall
_refine_ls_matrix_type full
_refine_ls_number_parameters 193
_refine_ls_number_reflns 3160
_refine_ls_number_restraints 0
_refine_ls_restrained_S_all 1.031
_refine_ls_R_factor_all 0.0202
_refine_ls_R_factor_gt 0.0176
_refine_ls_shift/su_max 0.002
_refine_ls_shift/su_mean 0.000
_refine_ls_structure_factor_coef Fsqd
_refine_ls_weighting_details 'calc w=1/[\s^2^(Fo^2^)+(0.0177P)^2^+1.2196P] where P=(Fo^2^+2Fc^2^)/3'
_refine_ls_weighting_scheme calc
_refine_ls_wR_factor_gt 0.0411
_refine_ls_wR_factor_ref 0.0421
_reflns_number_gt 2933
_reflns_number_total 3160
_reflns_threshold_expression >2\s(I)
_cod_data_source_file cg901175esup1.cif
_cod_data_source_block 0929598_b1_0s
_cod_depositor_comments
;
The following automatic conversions were performed:

'_symmetry_cell_setting' value 'Monoclinic' changed to 'monoclinic'
according to /home/saulius/struct/CIF-dictionaries/cif_core.dic
dictionary named 'cif_core.dic' version 2.4.2 from 2011-04-26.

Automatic conversion script
Id: cif_fix_values 1891 2012-01-12 08:04:46Z andrius 
;
_cod_original_sg_symbol_H-M P2(1)/c
_cod_database_code 4509823

loop_
_symmetry_equiv_pos_as_xyz
'x, y, z'
'-x, y+1/2, -z+1/2'
'-x, -y, -z'
'x, -y-1/2, z-1/2'

loop_
_atom_site_label
_atom_site_type_symbol
_atom_site_fract_x
_atom_site_fract_y
_atom_site_fract_z
_atom_site_U_iso_or_equiv
_atom_site_adp_type
_atom_site_occupancy
_atom_site_symmetry_multiplicity
_atom_site_calc_flag
C1 C 0.2505(3) 0.58196(10) 0.7259(2) 0.0158(4) Uani 1 1 d
C2 C 0.4177(3) 0.60349(10) 0.7764(2) 0.0165(4) Uani 1 1 d
C3 C 0.4510(3) 0.67267(11) 0.7292(2) 0.0159(4) Uani 1 1 d
C4 C 0.3179(2) 0.72076(10) 0.6344(2) 0.0138(3) Uani 1 1 d
C5 C 0.1508(3) 0.69891(11) 0.5875(2) 0.0170(4) Uani 1 1 d
C6 C 0.1166(3) 0.62918(11) 0.6320(3) 0.0179(4) Uani 1 1 d
C7 C 0.3530(3) 0.79475(10) 0.5784(2) 0.0162(4) Uani 1 1 d
C12 C 0.2817(3) 0.91101(11) 0.6790(3) 0.0203(4) Uani 1 1 d
C8 C 0.5390(3) 0.85194(11) 0.8498(2) 0.0179(4) Uani 1 1 d
C9 C 0.5821(3) 0.90796(11) 0.9672(2) 0.0174(4) Uani 1 1 d
C10 C 0.4755(2) 0.96863(9) 0.9391(2) 0.0140(4) Uani 1 1 d
C11 C 0.3215(3) 0.96856(11) 0.7914(3) 0.0224(4) Uani 1 1 d
N1 N 0.3914(2) 0.85441(8) 0.70813(19) 0.0141(3) Uani 1 1 d
I1 I 0.200633(19) 0.474235(7) 0.783115(17) 0.02145(5) Uani 1 1 d
Br1 Br 0.19518(3) 0.285182(10) 0.85195(2) 0.01804(5) Uani 1 1 d
O1 O 0.0951(2) 0.12879(9) 0.6287(2) 0.0203(3) Uani 1 1 d
H7B H 0.445(3) 0.7928(12) 0.555(3) 0.013(5) Uiso 1 1 d
H7A H 0.259(3) 0.8110(14) 0.480(3) 0.021(6) Uiso 1 1 d
H5 H 0.064(3) 0.7289(13) 0.528(3) 0.015(6) Uiso 1 1 d
H3 H 0.565(3) 0.6867(13) 0.760(3) 0.015(6) Uiso 1 1 d
H2 H 0.508(3) 0.5732(15) 0.847(3) 0.025(6) Uiso 1 1 d
H8 H 0.606(3) 0.8103(13) 0.863(3) 0.016(6) Uiso 1 1 d
H6 H 0.009(3) 0.6153(13) 0.598(3) 0.021(6) Uiso 1 1 d
H12 H 0.178(3) 0.9070(14) 0.580(3) 0.020(6) Uiso 1 1 d
H1A H 0.106(4) 0.1622(18) 0.678(4) 0.035(9) Uiso 1 1 d
H11 H 0.250(4) 1.0031(18) 0.770(4) 0.039(8) Uiso 1 1 d
H1B H 0.123(3) 0.1445(15) 0.566(4) 0.024(7) Uiso 1 1 d
H9 H 0.681(4) 0.9065(15) 1.058(4) 0.026(7) Uiso 1 1 d

loop_
_atom_site_aniso_label
_atom_site_aniso_U_11
_atom_site_aniso_U_22
_atom_site_aniso_U_33
_atom_site_aniso_U_23
_atom_site_aniso_U_13
_atom_site_aniso_U_12
C1 0.0225(10) 0.0118(8) 0.0138(8) -0.0018(6) 0.0090(8) -0.0004(7)
C2 0.0173(10) 0.0156(8) 0.0153(9) -0.0003(7) 0.0064(8) 0.0044(7)
C3 0.0144(10) 0.0178(9) 0.0149(8) -0.0022(7) 0.0061(8) 0.0001(7)
C4 0.0164(9) 0.0137(8) 0.0114(8) -0.0016(6) 0.0065(7) 0.0004(7)
C5 0.0136(9) 0.0183(9) 0.0161(9) 0.0022(7) 0.0041(8) 0.0025(7)
C6 0.0141(10) 0.0190(9) 0.0196(9) -0.0009(7) 0.0067(8) -0.0019(7)
C7 0.0189(10) 0.0168(9) 0.0124(8) -0.0004(7) 0.0067(8) -0.0017(7)
C12 0.0137(10) 0.0172(9) 0.0203(10) 0.0003(7) -0.0006(8) 0.0002(7)
C8 0.0171(10) 0.0181(9) 0.0151(9) 0.0019(7) 0.0043(8) 0.0048(7)
C9 0.0155(10) 0.0191(9) 0.0133(9) 0.0017(7) 0.0028(8) 0.0034(7)
C10 0.0140(9) 0.0125(8) 0.0150(8) 0.0022(6) 0.0061(8) -0.0005(6)
C11 0.0174(11) 0.0161(9) 0.0247(11) -0.0008(8) 0.0016(9) 0.0041(7)
N1 0.0152(8) 0.0133(7) 0.0127(7) 0.0017(5) 0.0052(6) -0.0015(6)
I1 0.03153(9) 0.01350(7) 0.02133(7) -0.00018(4) 0.01377(6) -0.00209(5)
Br1 0.01945(10) 0.01767(9) 0.01593(9) 0.00002(7) 0.00710(8) -0.00104(7)
O1 0.0230(8) 0.0172(7) 0.0182(7) 0.0000(6) 0.0072(7) -0.0009(6)

loop_
_atom_type_symbol
_atom_type_description
_atom_type_scat_dispersion_real
_atom_type_scat_dispersion_imag
_atom_type_scat_source
C C 0.0033 0.0016 'International Tables Vol C Tables 4.2.6.8 and 6.1.1.4'
H H 0.0000 0.0000 'International Tables Vol C Tables 4.2.6.8 and 6.1.1.4'
N N 0.0061 0.0033 'International Tables Vol C Tables 4.2.6.8 and 6.1.1.4'
O O 0.0106 0.0060 'International Tables Vol C Tables 4.2.6.8 and 6.1.1.4'
I I -0.4742 1.8119 'International Tables Vol C Tables 4.2.6.8 and 6.1.1.4'
Br Br -0.2901 2.4595 'International Tables Vol C Tables 4.2.6.8 and 6.1.1.4'

loop_
_geom_angle_atom_site_label_1
_geom_angle_atom_site_label_2
_geom_angle_atom_site_label_3
_geom_angle
_geom_angle_site_symmetry_3
C2 C1 C6 120.76(18) .
C2 C1 I1 119.19(14) .
C6 C1 I1 119.98(15) .
C1 C2 C3 119.48(18) .
C1 C2 H2 120.5(16) .
C3 C2 H2 119.9(16) .
C2 C3 C4 120.51(18) .
C2 C3 H3 119.5(14) .
C4 C3 H3 120.0(14) .
C5 C4 C3 119.33(17) .
C5 C4 C7 119.96(17) .
C3 C4 C7 120.69(18) .
C4 C5 C6 120.40(18) .
C4 C5 H5 121.0(15) .
C6 C5 H5 118.6(15) .
C1 C6 C5 119.50(19) .
C1 C6 H6 121.1(16) .
C5 C6 H6 119.3(16) .
N1 C7 C4 112.70(15) .
N1 C7 H7B 106.6(14) .
C4 C7 H7B 111.9(14) .
N1 C7 H7A 106.9(15) .
C4 C7 H7A 111.1(15) .
H7B C7 H7A 107(2) .
N1 C12 C11 120.53(19) .
N1 C12 H12 115.3(15) .
C11 C12 H12 124.2(15) .
N1 C8 C9 120.50(18) .
N1 C8 H8 115.8(15) .
C9 C8 H8 123.7(15) .
C8 C9 C10 120.62(19) .
C8 C9 H9 119.8(18) .
C10 C9 H9 119.5(18) .
C9 C10 C11 117.16(17) .
C9 C10 C10 121.2(2) 3_677
C11 C10 C10 121.6(2) 3_677
C12 C11 C10 120.45(19) .
C12 C11 H11 119(2) .
C10 C11 H11 121(2) .
C8 N1 C12 120.69(17) .
C8 N1 C7 119.09(16) .
C12 N1 C7 120.17(17) .
H1A O1 H1B 98(3) .

loop_
_geom_bond_atom_site_label_1
_geom_bond_atom_site_label_2
_geom_bond_distance
_geom_bond_site_symmetry_2
C1 C2 1.385(3) .
C1 C6 1.385(3) .
C1 I1 2.1034(18) .
C2 C3 1.389(3) .
C2 H2 0.93(3) .
C3 C4 1.393(3) .
C3 H3 0.95(2) .
C4 C5 1.391(3) .
C4 C7 1.504(3) .
C5 C6 1.391(3) .
C5 H5 0.89(2) .
C6 H6 0.89(3) .
C7 N1 1.502(2) .
C7 H7B 0.93(2) .
C7 H7A 0.94(3) .
C12 N1 1.346(3) .
C12 C11 1.373(3) .
C12 H12 0.94(3) .
C8 N1 1.341(3) .
C8 C9 1.379(3) .
C8 H8 0.93(2) .
C9 C10 1.387(3) .
C9 H9 0.88(3) .
C10 C11 1.398(3) .
C10 C10 1.490(4) 3_677
C11 H11 0.84(3) .
O1 H1A 0.73(3) .
O1 H1B 0.76(3) .

loop_
_geom_torsion_atom_site_label_1
_geom_torsion_atom_site_label_2
_geom_torsion_atom_site_label_3
_geom_torsion_atom_site_label_4
_geom_torsion
_geom_torsion_site_symmetry_1
_geom_torsion_site_symmetry_4
C6 C1 C2 C3 -1.3(3) . .
I1 C1 C2 C3 175.62(14) . .
C1 C2 C3 C4 1.1(3) . .
C2 C3 C4 C5 0.1(3) . .
C2 C3 C4 C7 -178.07(17) . .
C3 C4 C5 C6 -1.2(3) . .
C7 C4 C5 C6 176.98(17) . .
C2 C1 C6 C5 0.2(3) . .
I1 C1 C6 C5 -176.69(14) . .
C4 C5 C6 C1 1.1(3) . .
C5 C4 C7 N1 95.7(2) . .
C3 C4 C7 N1 -86.2(2) . .
N1 C8 C9 C10 -1.5(3) . .
C8 C9 C10 C11 2.5(3) . .
C8 C9 C10 C10 -177.0(2) . 3_677
N1 C12 C11 C10 -1.0(3) . .
C9 C10 C11 C12 -1.3(3) . .
C10 C10 C11 C12 178.2(2) 3_677 .
C9 C8 N1 C12 -0.9(3) . .
C9 C8 N1 C7 176.48(18) . .
C11 C12 N1 C8 2.2(3) . .
C11 C12 N1 C7 -175.22(19) . .
C4 C7 N1 C8 70.2(2) . .
C4 C7 N1 C12 -112.4(2) . .
